data_4064175
loop_
_publ_author_name
'Tiong, Pei Jen'
'Nova, Ainara'
'Groom, Laura R.'
'Schwarz, Andrew D.'
'Selby, Jonathan D.'
'Schofield, A. Daniel'
'Clot, Eric'
'Mountford, Philip'

_publ_section_title
;
 Reactions of Cyclopentadienyl&#x2212;Amidinate Titanium Hydrazides with
 CO2, CS2, and Isocyanates: Ti&#x2550;N\aCycloaddition,
 Cycloaddition&#x2212;Insertion, and Cycloaddition&#x2212;NNR2Group
 Transfer Reactions
;
_journal_issue 5
_journal_name_full Organometallics
_journal_page_first 1182
_journal_paper_doi 10.1021/om101167p
_journal_volume 30
_journal_year 2011
_chemical_formula_moiety 'C28 H40 N4 O1'
_chemical_formula_sum 'C28 H40 N4 O'
_chemical_formula_weight 448.65
_chemical_name_systematic
;
1,2,4-N(Me2)NC(NAr)N(Ar)C(O)
;
_space_group_IT_number 14
_symmetry_cell_setting monoclinic
_symmetry_space_group_name_Hall '-P 2yn'
_symmetry_space_group_name_H-M 'P 1 21/n 1'
_atom_sites_solution_hydrogens geom
_atom_sites_solution_primary direct
_atom_sites_solution_secondary difmap
_cell_angle_alpha 90
_cell_angle_beta 92.8483(9)
_cell_angle_gamma 90
_cell_formula_units_Z 4
_cell_length_a 12.0805(2)
_cell_length_b 12.7622(3)
_cell_length_c 17.7166(4)
_cell_measurement_reflns_used 6296
_cell_measurement_temperature 150
_cell_measurement_theta_max 27
_cell_measurement_theta_min 5
_cell_volume 2728.06(10)
_computing_cell_refinement 'DENZO/SCALEPACK (Otwinowski & Minor, 1997)'
_computing_data_collection 'COLLECT (Nonius, 1997-2001).'
_computing_data_reduction 'DENZO/SCALEPACK (Otwinowski & Minor, 1997)'
_computing_molecular_graphics 'CAMERON (Watkin et al., 1996)'
_computing_publication_material 'CRYSTALS (Betteridge et al., 2003)'
_computing_structure_refinement 'CRYSTALS (Betteridge et al., 2003)'
_computing_structure_solution 'SIR92 (Altomare et al., 1994)'
_diffrn_ambient_temperature 150
_diffrn_measured_fraction_theta_full 0.992
_diffrn_measured_fraction_theta_max 0.991
_diffrn_measurement_device 'Nonius KappaCCD'
_diffrn_measurement_device_type Area
_diffrn_measurement_method \w
_diffrn_radiation_monochromator graphite
_diffrn_radiation_type 'Mo K\a'
_diffrn_radiation_wavelength 0.71073
_diffrn_reflns_av_R_equivalents 0.042
_diffrn_reflns_limit_h_max 15
_diffrn_reflns_limit_h_min -15
_diffrn_reflns_limit_k_max 16
_diffrn_reflns_limit_k_min -16
_diffrn_reflns_limit_l_max 22
_diffrn_reflns_limit_l_min -22
_diffrn_reflns_number 11705
_diffrn_reflns_theta_full 26.927
_diffrn_reflns_theta_max 27.476
_diffrn_reflns_theta_min 5.115
_diffrn_standards_number 0
_exptl_absorpt_coefficient_mu 0.067
_exptl_absorpt_correction_T_max 0.99
_exptl_absorpt_correction_T_min 0.98
_exptl_absorpt_correction_type multi-scan
_exptl_absorpt_process_details 'DENZO/SCALEPACK (Otwinowski & Minor, 1997)'
_exptl_crystal_colour colorless
_exptl_crystal_density_diffrn 1.092
_exptl_crystal_density_method 'not measured'
_exptl_crystal_description plate
_exptl_crystal_F_000 976
_exptl_crystal_size_max 0.60
_exptl_crystal_size_mid 0.20
_exptl_crystal_size_min 0.20
_refine_diff_density_max 0.20
_refine_diff_density_min -0.21
_refine_ls_extinction_method None
_refine_ls_goodness_of_fit_ref 1.1165
_refine_ls_hydrogen_treatment constr
_refine_ls_matrix_type full
_refine_ls_number_parameters 298
_refine_ls_number_reflns 3647
_refine_ls_number_restraints 0
_refine_ls_R_factor_all 0.0972
_refine_ls_R_factor_gt 0.0553
_refine_ls_shift/su_max 0.000376
_refine_ls_structure_factor_coef F
_refine_ls_weighting_details
;
 Method, part 1, Chebychev polynomial, (Watkin, 1994, Prince, 1982) 
 [weight] = 1.0/[A~0~*T~0~(x)+A~1~*T~1~(x) ... +A~n-1~]*T~n-1~(x)] 
 where A~i~ are the Chebychev coefficients listed below and x= Fcalc/Fmax 
 Method = Robust Weighting (Prince, 1982) 
 W = [weight] * [1-(deltaF/6*sigmaF)^2^]^2^ 
 A~i~ are: 
 0.454 0.231 0.221 
;
_refine_ls_weighting_scheme calc
_refine_ls_wR_factor_all 0.0855
_refine_ls_wR_factor_gt 0.0528
_refine_ls_wR_factor_ref 0.0484
_reflns_limit_h_max 15
_reflns_limit_h_min -15
_reflns_limit_k_max 16
_reflns_limit_k_min 0
_reflns_limit_l_max 22
_reflns_limit_l_min 0
_reflns_number_gt 4115
_reflns_number_total 6202
_reflns_threshold_expression I>2.0\s(I)
_oxford_refine_ls_r_factor_ref 0.0468
_oxford_refine_ls_scale 0.3687(6)
_oxford_reflns_number_all 6202
_oxford_reflns_threshold_expression_ref I>3.0\s(I)
_cod_data_source_file om101167p_si_002.cif
_cod_data_source_block compound_34
_cod_original_sg_symbol_H-M 'P 21/n '
_cod_original_formula_sum 'C28 H40 N4 O1'
_cod_database_code 4064175

loop_
_symmetry_equiv_pos_as_xyz
x,y,z
-x,-y,-z
x+1/2,-y+1/2,z+1/2
-x+1/2,y+1/2,-z+1/2

loop_
_atom_site_label
_atom_site_type_symbol
_atom_site_fract_x
_atom_site_fract_y
_atom_site_fract_z
_atom_site_U_iso_or_equiv
_atom_site_occupancy
_atom_site_adp_type
_atom_site_refinement_flags_posn
N1 N 0.36477(12) 0.95002(11) 0.56943(8) 0.0323 1.0000 Uani .
N2 N 0.41843(12) 0.88405(11) 0.51440(8) 0.0301 1.0000 Uani .
N3 N 0.29952(11) 0.78605(10) 0.58289(7) 0.0240 1.0000 Uani .
N4 N 0.39897(11) 0.70068(10) 0.49076(7) 0.0248 1.0000 Uani .
O1 O 0.22310(11) 0.91689(10) 0.65510(8) 0.0434 1.0000 Uani .
C1 C 0.28389(14) 0.88149(14) 0.60966(10) 0.0307 1.0000 Uani .
C2 C 0.37840(13) 0.78684(13) 0.52411(9) 0.0236 1.0000 Uani .
C3 C 0.44914(17) 0.99213(17) 0.62630(11) 0.0444 1.0000 Uani .
C4 C 0.30550(19) 1.03799(15) 0.53024(13) 0.0467 1.0000 Uani .
C5 C 0.23824(13) 0.69627(13) 0.60675(9) 0.0238 1.0000 Uani .
C6 C 0.29019(13) 0.62759(13) 0.65895(9) 0.0262 1.0000 Uani .
C7 C 0.22758(15) 0.54407(14) 0.68394(10) 0.0317 1.0000 Uani .
C8 C 0.11862(15) 0.53069(15) 0.65801(10) 0.0358 1.0000 Uani .
C9 C 0.07061(14) 0.59834(16) 0.60559(10) 0.0365 1.0000 Uani .
C10 C 0.12948(14) 0.68309(14) 0.57813(10) 0.0309 1.0000 Uani .
C11 C 0.40922(14) 0.64485(14) 0.68793(10) 0.0310 1.0000 Uani .
C12 C 0.47252(17) 0.54275(17) 0.70310(13) 0.0464 1.0000 Uani .
C13 C 0.41390(17) 0.7148(2) 0.75800(12) 0.0519 1.0000 Uani .
C14 C 0.07598(16) 0.75510(18) 0.51974(12) 0.0472 1.0000 Uani .
C15 C -0.0134(2) 0.8220(2) 0.5536(2) 0.0811 1.0000 Uani .
C16 C 0.0308(2) 0.6938(3) 0.45055(14) 0.0718 1.0000 Uani .
C17 C 0.47495(13) 0.70866(13) 0.43187(9) 0.0248 1.0000 Uani .
C18 C 0.58690(14) 0.68030(13) 0.44712(9) 0.0276 1.0000 Uani .
C19 C 0.66011(15) 0.69069(14) 0.38939(11) 0.0336 1.0000 Uani .
C20 C 0.62456(16) 0.72479(15) 0.31817(11) 0.0372 1.0000 Uani .
C21 C 0.51369(17) 0.74616(15) 0.30286(10) 0.0371 1.0000 Uani .
C22 C 0.43689(15) 0.73832(14) 0.35857(10) 0.0320 1.0000 Uani .
C23 C 0.62363(14) 0.63769(14) 0.52495(10) 0.0312 1.0000 Uani .
C24 C 0.65784(17) 0.72525(16) 0.57991(11) 0.0406 1.0000 Uani .
C25 C 0.71514(17) 0.55548(16) 0.52313(12) 0.0446 1.0000 Uani .
C26 C 0.31479(16) 0.75706(18) 0.33938(11) 0.0442 1.0000 Uani .
C27 C 0.2910(2) 0.8653(2) 0.3072(2) 0.0818 1.0000 Uani .
C28 C 0.2677(2) 0.6731(2) 0.28559(15) 0.0628 1.0000 Uani .
H33 H 0.4133 1.0346 0.6617 0.0556 1.0000 Uiso R
H32 H 0.5021 1.0329 0.6014 0.0556 1.0000 Uiso R
H31 H 0.4855 0.9355 0.6520 0.0556 1.0000 Uiso R
H41 H 0.2708 1.0808 0.5661 0.0605 1.0000 Uiso R
H42 H 0.3567 1.0788 0.5038 0.0605 1.0000 Uiso R
H43 H 0.2508 1.0102 0.4954 0.0605 1.0000 Uiso R
H71 H 0.2603 0.4958 0.7192 0.0402 1.0000 Uiso R
H81 H 0.0764 0.4744 0.6767 0.0437 1.0000 Uiso R
H91 H -0.0038 0.5873 0.5874 0.0449 1.0000 Uiso R
H111 H 0.4458 0.6812 0.6496 0.0399 1.0000 Uiso R
H123 H 0.5466 0.5572 0.7205 0.0595 1.0000 Uiso R
H122 H 0.4363 0.5042 0.7405 0.0595 1.0000 Uiso R
H121 H 0.4729 0.5028 0.6579 0.0595 1.0000 Uiso R
H131 H 0.4887 0.7258 0.7753 0.0670 1.0000 Uiso R
H132 H 0.3801 0.7803 0.7459 0.0670 1.0000 Uiso R
H133 H 0.3748 0.6813 0.7965 0.0670 1.0000 Uiso R
H141 H 0.1319 0.8010 0.5034 0.0593 1.0000 Uiso R
H153 H -0.0463 0.8678 0.5167 0.1023 1.0000 Uiso R
H152 H 0.0193 0.8621 0.5941 0.1023 1.0000 Uiso R
H151 H -0.0686 0.7773 0.5723 0.1023 1.0000 Uiso R
H163 H -0.0015 0.7408 0.4142 0.0877 1.0000 Uiso R
H162 H -0.0239 0.6459 0.4660 0.0877 1.0000 Uiso R
H161 H 0.0893 0.6563 0.4289 0.0877 1.0000 Uiso R
H191 H 0.7360 0.6738 0.3993 0.0430 1.0000 Uiso R
H201 H 0.6762 0.7334 0.2800 0.0462 1.0000 Uiso R
H211 H 0.4890 0.7667 0.2533 0.0477 1.0000 Uiso R
H231 H 0.5609 0.6043 0.5446 0.0392 1.0000 Uiso R
H243 H 0.6797 0.6959 0.6276 0.0518 1.0000 Uiso R
H242 H 0.7183 0.7627 0.5607 0.0518 1.0000 Uiso R
H241 H 0.5973 0.7716 0.5855 0.0518 1.0000 Uiso R
H253 H 0.7337 0.5318 0.5730 0.0589 1.0000 Uiso R
H252 H 0.7786 0.5857 0.5023 0.0589 1.0000 Uiso R
H251 H 0.6902 0.4979 0.4928 0.0589 1.0000 Uiso R
H261 H 0.2768 0.7524 0.3849 0.0547 1.0000 Uiso R
H271 H 0.2137 0.8740 0.2965 0.0994 1.0000 Uiso R
H272 H 0.3167 0.9175 0.3420 0.0994 1.0000 Uiso R
H273 H 0.3291 0.8716 0.2618 0.0994 1.0000 Uiso R
H283 H 0.1911 0.6859 0.2747 0.0778 1.0000 Uiso R
H282 H 0.3060 0.6756 0.2401 0.0778 1.0000 Uiso R
H281 H 0.2770 0.6059 0.3081 0.0778 1.0000 Uiso R

loop_
_atom_site_aniso_label
_atom_site_aniso_U_11
_atom_site_aniso_U_22
_atom_site_aniso_U_33
_atom_site_aniso_U_23
_atom_site_aniso_U_13
_atom_site_aniso_U_12
N1 0.0378(8) 0.0267(7) 0.0336(8) -0.0042(6) 0.0143(6) -0.0044(6)
N2 0.0350(8) 0.0249(7) 0.0314(7) -0.0053(6) 0.0139(6) -0.0033(6)
N3 0.0250(7) 0.0232(7) 0.0243(7) -0.0013(6) 0.0068(5) -0.0020(5)
N4 0.0247(7) 0.0252(7) 0.0247(7) -0.0021(6) 0.0044(5) -0.0011(6)
O1 0.0497(8) 0.0373(7) 0.0454(8) -0.0100(6) 0.0242(6) -0.0050(6)
C1 0.0328(9) 0.0308(9) 0.0294(8) -0.0023(8) 0.0098(7) -0.0039(7)
C2 0.0209(7) 0.0269(9) 0.0233(8) 0.0013(7) 0.0040(6) -0.0021(6)
C3 0.0502(12) 0.0426(11) 0.0415(11) -0.0121(9) 0.0138(9) -0.0188(9)
C4 0.0574(13) 0.0291(10) 0.0555(12) 0.0055(9) 0.0220(10) 0.0076(9)
C5 0.0253(8) 0.0248(8) 0.0218(7) -0.0028(6) 0.0063(6) -0.0054(6)
C6 0.0293(8) 0.0284(9) 0.0214(7) -0.0032(7) 0.0059(6) -0.0035(7)
C7 0.0394(10) 0.0300(9) 0.0260(8) 0.0036(7) 0.0052(7) -0.0035(8)
C8 0.0378(10) 0.0349(10) 0.0354(9) 0.0008(8) 0.0093(8) -0.0147(8)
C9 0.0257(8) 0.0447(11) 0.0392(10) -0.0019(9) 0.0029(7) -0.0122(8)
C10 0.0282(9) 0.0349(10) 0.0298(9) 0.0000(7) 0.0035(7) -0.0048(7)
C11 0.0292(9) 0.0362(10) 0.0274(8) -0.0007(7) 0.0006(7) -0.0026(7)
C12 0.0385(11) 0.0470(12) 0.0528(12) 0.0070(10) -0.0071(9) 0.0012(9)
C13 0.0383(11) 0.0741(16) 0.0424(11) -0.0216(11) -0.0060(9) -0.0067(10)
C14 0.0304(10) 0.0574(13) 0.0527(12) 0.0192(10) -0.0072(9) -0.0070(9)
C15 0.0530(15) 0.0771(19) 0.112(2) 0.0240(18) -0.0064(15) 0.0213(14)
C16 0.0607(15) 0.107(2) 0.0457(13) 0.0242(14) -0.0189(11) -0.0258(15)
C17 0.0258(8) 0.0233(8) 0.0260(8) -0.0042(7) 0.0068(6) -0.0022(6)
C18 0.0292(8) 0.0249(9) 0.0289(8) -0.0042(7) 0.0051(7) -0.0026(7)
C19 0.0304(9) 0.0303(9) 0.0411(10) -0.0041(8) 0.0099(8) -0.0018(7)
C20 0.0435(11) 0.0329(10) 0.0370(10) -0.0025(8) 0.0193(8) -0.0036(8)
C21 0.0510(12) 0.0364(10) 0.0247(9) 0.0008(8) 0.0088(8) 0.0022(9)
C22 0.0371(9) 0.0315(9) 0.0276(9) -0.0015(7) 0.0032(7) 0.0029(7)
C23 0.0263(9) 0.0338(10) 0.0336(9) 0.0013(8) 0.0018(7) -0.0023(7)
C24 0.0404(10) 0.0437(11) 0.0369(10) -0.0010(9) -0.0045(8) -0.0005(9)
C25 0.0436(11) 0.0390(11) 0.0510(12) 0.0026(9) 0.0011(9) 0.0074(9)
C26 0.0414(11) 0.0618(14) 0.0291(9) 0.0014(9) -0.0014(8) 0.0102(10)
C27 0.0653(17) 0.0555(16) 0.120(3) -0.0054(16) -0.0386(17) 0.0140(13)
C28 0.0497(14) 0.0611(15) 0.0759(17) 0.0014(13) -0.0125(12) -0.0046(12)

loop_
_atom_type_symbol
_atom_type_scat_dispersion_real
_atom_type_scat_dispersion_imag
_atom_type_scat_Cromer_Mann_a1
_atom_type_scat_Cromer_Mann_b1
_atom_type_scat_Cromer_Mann_a2
_atom_type_scat_Cromer_Mann_b2
_atom_type_scat_Cromer_Mann_a3
_atom_type_scat_Cromer_Mann_b3
_atom_type_scat_Cromer_Mann_a4
_atom_type_scat_Cromer_Mann_b4
_atom_type_scat_Cromer_Mann_c
_atom_type_scat_source
C 0.0033 0.0016 2.3100 20.8439 1.0200 10.2075 1.5886 0.5687 0.8650 51.6512 0.2156 'International Tables Vol C 4.2.6.8 and 6.1.1.4'
Ti 0.2776 0.4457 9.7595 7.8508 7.3558 0.5000 1.6991 35.6338 1.9021 116.1050 1.2807 'International Tables Vol C 4.2.6.8 and 6.1.1.4'
H 0.0000 0.0000 0.4930 10.5109 0.3229 26.1257 0.1402 3.1424 0.0408 57.7998 0.0030 'International Tables Vol C 4.2.6.8 and 6.1.1.4'
O 0.0106 0.0060 3.0485 13.2771 2.2868 5.7011 1.5463 0.3239 0.8670 32.9089 0.2508 'International Tables Vol C 4.2.6.8 and 6.1.1.4'
N 0.0061 0.0033 12.2126 0.0057 3.1322 9.8933 2.0125 28.9975 1.1663 0.5826 -11.5290 'International Tables Vol C 4.2.6.8 and 6.1.1.4'

loop_
_geom_angle_atom_site_label_1
_geom_angle_atom_site_label_2
_geom_angle_atom_site_label_3
_geom_angle
_geom_angle_publ_flag
N2 N1 C1 107.37(12) yes
N2 N1 C3 110.22(13) yes
C1 N1 C3 108.91(13) yes
N2 N1 C4 110.03(13) yes
C1 N1 C4 110.43(14) yes
C3 N1 C4 109.85(16) yes
N1 N2 C2 105.74(12) yes
C1 N3 C2 111.24(13) yes
C1 N3 C5 122.86(13) yes
C2 N3 C5 125.74(13) yes
C2 N4 C17 115.05(13) yes
N1 C1 N3 104.82(13) yes
N1 C1 O1 121.78(15) yes
N3 C1 O1 133.41(16) yes
N3 C2 N2 110.63(13) yes
N3 C2 N4 118.49(14) yes
N2 C2 N4 130.88(14) yes
N1 C3 H33 109.4 no
N1 C3 H32 109.6 no
H33 C3 H32 109.5 no
N1 C3 H31 109.4 no
H33 C3 H31 109.5 no
H32 C3 H31 109.5 no
N1 C4 H41 109.9 no
N1 C4 H42 109.5 no
H41 C4 H42 109.5 no
N1 C4 H43 109.0 no
H41 C4 H43 109.5 no
H42 C4 H43 109.5 no
N3 C5 C6 118.18(14) yes
N3 C5 C10 118.58(15) yes
C6 C5 C10 123.23(15) yes
C5 C6 C7 117.17(15) yes
C5 C6 C11 121.22(14) yes
C7 C6 C11 121.60(15) yes
C6 C7 C8 120.81(16) yes
C6 C7 H71 119.4 no
C8 C7 H71 119.8 no
C7 C8 C9 120.62(16) yes
C7 C8 H81 119.7 no
C9 C8 H81 119.7 no
C8 C9 C10 121.14(16) yes
C8 C9 H91 119.7 no
C10 C9 H91 119.2 no
C9 C10 C5 116.99(16) yes
C9 C10 C14 120.27(16) yes
C5 C10 C14 122.73(16) yes
C6 C11 C12 113.13(15) yes
C6 C11 C13 110.83(15) yes
C12 C11 C13 110.94(16) yes
C6 C11 H111 107.2 no
C12 C11 H111 107.2 no
C13 C11 H111 107.2 no
C11 C12 H123 110.2 no
C11 C12 H122 108.7 no
H123 C12 H122 109.5 no
C11 C12 H121 109.4 no
H123 C12 H121 109.5 no
H122 C12 H121 109.5 no
C11 C13 H131 110.2 no
C11 C13 H132 109.5 no
H131 C13 H132 109.5 no
C11 C13 H133 108.7 no
H131 C13 H133 109.5 no
H132 C13 H133 109.5 no
C10 C14 C15 111.10(19) yes
C10 C14 C16 111.2(2) yes
C15 C14 C16 111.7(2) yes
C10 C14 H141 107.4 no
C15 C14 H141 107.6 no
C16 C14 H141 107.6 no
C14 C15 H153 110.7 no
C14 C15 H152 108.8 no
H153 C15 H152 109.5 no
C14 C15 H151 108.9 no
H153 C15 H151 109.5 no
H152 C15 H151 109.5 no
C14 C16 H163 109.8 no
C14 C16 H162 108.9 no
H163 C16 H162 109.5 no
C14 C16 H161 109.7 no
H163 C16 H161 109.5 no
H162 C16 H161 109.5 no
N4 C17 C18 119.09(14) yes
N4 C17 C22 120.08(14) yes
C18 C17 C22 120.72(15) yes
C17 C18 C19 118.19(16) yes
C17 C18 C23 119.74(14) yes
C19 C18 C23 122.06(15) yes
C18 C19 C20 121.39(17) yes
C18 C19 H191 119.1 no
C20 C19 H191 119.6 no
C19 C20 C21 119.72(16) yes
C19 C20 H201 120.1 no
C21 C20 H201 120.2 no
C20 C21 C22 121.40(17) yes
C20 C21 H211 119.5 no
C22 C21 H211 119.1 no
C17 C22 C21 118.36(16) yes
C17 C22 C26 121.24(15) yes
C21 C22 C26 120.35(16) yes
C18 C23 C24 111.88(15) yes
C18 C23 C25 113.83(15) yes
C24 C23 C25 110.10(15) yes
C18 C23 H231 106.8 no
C24 C23 H231 106.9 no
C25 C23 H231 106.9 no
C23 C24 H243 109.5 no
C23 C24 H242 109.2 no
H243 C24 H242 109.5 no
C23 C24 H241 109.7 no
H243 C24 H241 109.5 no
H242 C24 H241 109.5 no
C23 C25 H253 109.7 no
C23 C25 H252 109.2 no
H253 C25 H252 109.5 no
C23 C25 H251 109.5 no
H253 C25 H251 109.5 no
H252 C25 H251 109.5 no
C22 C26 C27 113.09(19) yes
C22 C26 C28 110.97(17) yes
C27 C26 C28 110.30(19) yes
C22 C26 H261 107.8 no
C27 C26 H261 106.6 no
C28 C26 H261 107.8 no
C26 C27 H271 110.4 no
C26 C27 H272 110.2 no
H271 C27 H272 109.5 no
C26 C27 H273 107.8 no
H271 C27 H273 109.5 no
H272 C27 H273 109.5 no
C26 C28 H283 109.6 no
C26 C28 H282 108.9 no
H283 C28 H282 109.5 no
C26 C28 H281 109.9 no
H283 C28 H281 109.5 no
H282 C28 H281 109.5 no

loop_
_geom_bond_atom_site_label_1
_geom_bond_atom_site_label_2
_geom_bond_distance
_geom_bond_publ_flag
N1 N2 1.4638(19) yes
N1 C1 1.515(2) yes
N1 C3 1.497(2) yes
N1 C4 1.485(3) yes
N2 C2 1.346(2) yes
N3 C1 1.324(2) yes
N3 C2 1.4461(19) yes
N3 C5 1.439(2) yes
N4 C2 1.278(2) yes
N4 C17 1.427(2) yes
O1 C1 1.204(2) yes
C3 H33 0.950 no
C3 H32 0.950 no
C3 H31 0.950 no
C4 H41 0.950 no
C4 H42 0.950 no
C4 H43 0.950 no
C5 C6 1.400(2) yes
C5 C10 1.395(2) yes
C6 C7 1.392(2) yes
C6 C11 1.519(2) yes
C7 C8 1.383(3) yes
C7 H71 0.950 no
C8 C9 1.375(3) yes
C8 H81 0.950 no
C9 C10 1.395(2) yes
C9 H91 0.950 no
C10 C14 1.505(3) yes
C11 C12 1.528(3) yes
C11 C13 1.528(3) yes
C11 H111 0.950 no
C12 H123 0.950 no
C12 H122 0.950 no
C12 H121 0.950 no
C13 H131 0.950 no
C13 H132 0.950 no
C13 H133 0.950 no
C14 C15 1.524(4) yes
C14 C16 1.532(3) yes
C14 H141 0.950 no
C15 H153 0.950 no
C15 H152 0.950 no
C15 H151 0.950 no
C16 H163 0.950 no
C16 H162 0.950 no
C16 H161 0.950 no
C17 C18 1.413(2) yes
C17 C22 1.408(2) yes
C18 C19 1.391(2) yes
C18 C23 1.527(2) yes
C19 C20 1.383(3) yes
C19 H191 0.950 no
C20 C21 1.380(3) yes
C20 H201 0.950 no
C21 C22 1.391(2) yes
C21 H211 0.950 no
C22 C26 1.516(3) yes
C23 C24 1.526(3) yes
C23 C25 1.526(3) yes
C23 H231 0.950 no
C24 H243 0.950 no
C24 H242 0.950 no
C24 H241 0.950 no
C25 H253 0.950 no
C25 H252 0.950 no
C25 H251 0.950 no
C26 C27 1.516(3) yes
C26 C28 1.525(3) yes
C26 H261 0.950 no
C27 H271 0.950 no
C27 H272 0.950 no
C27 H273 0.950 no
C28 H283 0.950 no
C28 H282 0.950 no
C28 H281 0.950 no
